data_4346006
loop_
_publ_author_name
'Masako Takani'
'Takeshi Takeda'
'Tatsuo Yajima'
'Osamu Yamauchi'

_publ_section_title
;
 Indole Rings in Palladium(II) Complexes. Dual Mode of Metal Binding and
 Aromatic Ring Stacking Causing syn-anti Isomerism
;
_journal_name_full 'Inorganic Chemistry'
_journal_page_first 5938
_journal_page_last 5946
_journal_paper_doi 10.1021/ic060595k
_journal_volume 45
_journal_year 2006
_chemical_formula_moiety 'C31 H33 Cl3 N4 O2 Pd2 '
_chemical_formula_sum 'C31 H33 Cl3 N4 O2 Pd2'
_chemical_formula_weight 812.79
_space_group_IT_number 2
_space_group_name_Hall '-P 1'
_space_group_name_H-M_alt 'P -1'
_symmetry_cell_setting triclinic
_symmetry_Int_Tables_number 2
_symmetry_space_group_name_Hall '-P 1'
_symmetry_space_group_name_H-M 'P -1'
_cell_angle_alpha 77.928(5)
_cell_angle_beta 76.406(5)
_cell_angle_gamma 83.020(6)
_cell_formula_units_Z 2
_cell_length_a 11.4494(18)
_cell_length_b 11.7552(18)
_cell_length_c 12.1842(19)
_cell_measurement_reflns_used 4434
_cell_measurement_temperature 173.1
_cell_measurement_theta_max 27.5
_cell_measurement_theta_min 3.1
_cell_volume 1554.2(4)
_computing_cell_refinement CrystalClear
_computing_data_collection CrystalClear
_computing_data_reduction CrystalStructure
_computing_publication_material 'CrystalStructure 3.7.0'
_computing_structure_refinement CRYSTALS
_computing_structure_solution SIR92
_diffrn_detector_area_resol_mean 7.31
_diffrn_measured_fraction_theta_full 0.960
_diffrn_measured_fraction_theta_max 0.960
_diffrn_measurement_device_type 'Rigaku Saturn'
_diffrn_measurement_method \w
_diffrn_radiation_type 'Mo K\a'
_diffrn_radiation_wavelength 0.71070
_diffrn_reflns_av_R_equivalents 0.045
_diffrn_reflns_limit_h_max 14
_diffrn_reflns_limit_h_min -12
_diffrn_reflns_limit_k_max 15
_diffrn_reflns_limit_k_min -11
_diffrn_reflns_limit_l_max 15
_diffrn_reflns_limit_l_min -15
_diffrn_reflns_number 12675
_diffrn_reflns_theta_full 27.48
_diffrn_reflns_theta_max 27.48
_exptl_absorpt_coefficient_mu 1.451
_exptl_absorpt_correction_T_max 0.748
_exptl_absorpt_correction_T_min 0.617
_exptl_absorpt_correction_type numerical
_exptl_absorpt_process_details
;
    Higashi, T. (1999). Program for Absorption Correction.
    Rigaku Corporation, Tokyo, Japan.
;
_exptl_crystal_colour orange
_exptl_crystal_density_diffrn 1.737
_exptl_crystal_description plate
_exptl_crystal_F_000 812.00
_exptl_crystal_size_max 0.19
_exptl_crystal_size_mid 0.05
_exptl_crystal_size_min 0.01
_refine_diff_density_max 3.82
_refine_diff_density_min -2.73
_refine_ls_extinction_method none
_refine_ls_goodness_of_fit_ref 0.936
_refine_ls_hydrogen_treatment refall
_refine_ls_number_parameters 412
_refine_ls_number_reflns 6839
_refine_ls_R_factor_gt 0.0415
_refine_ls_shift/su_max 0.0000
_refine_ls_structure_factor_coef Fsqd
_refine_ls_weighting_details 'w = 1/[1.0000\s(Fo^2^)]/(4Fo^2^)'
_refine_ls_weighting_scheme calc
_refine_ls_wR_factor_ref 0.0640
_reflns_number_gt 4518
_reflns_number_total 6839
_reflns_threshold_expression F^2^>2.0\s(F^2^)
_cod_data_source_file ic060595ksi20060408_025730.cif
_cod_data_source_block anti-[Pd2(IEPH-2)2]
_cod_original_formula_sum 'C31 H33 Cl3 N4 O2 Pd2 '
_cod_database_code 4346006

loop_
_symmetry_equiv_pos_site_id
_symmetry_equiv_pos_as_xyz
1 +X,+Y,+Z
2 -X,-Y,-Z

loop_
_atom_site_label
_atom_site_type_symbol
_atom_site_fract_x
_atom_site_fract_y
_atom_site_fract_z
_atom_site_U_iso_or_equiv
_atom_site_adp_type
_atom_site_occupancy
_atom_site_symmetry_multiplicity
_atom_site_calc_flag
_atom_site_refinement_flags
_atom_site_disorder_assembly
_atom_site_disorder_group
Pd(1) Pd 0.72284(3) -0.02821(3) 0.44840(3) 0.01593(10) Uani 1.00 1 d . . .
Pd(2) Pd 0.07638(3) 0.18470(3) 1.00756(3) 0.01749(10) Uani 1.00 1 d . . .
Cl(1) Cl 0.73543(18) -0.4788(2) 0.4607(2) 0.1390(12) Uani 1.00 1 d . . .
Cl(2) Cl 0.52915(17) -0.4442(2) 0.6362(2) 0.1172(10) Uani 1.00 1 d . . .
Cl(3) Cl 0.76352(19) -0.4402(2) 0.6790(2) 0.1024(9) Uani 1.00 1 d . . .
O(1) O 0.8166(2) -0.1872(2) 0.4440(2) 0.0240(10) Uani 1.00 1 d . . .
O(2) O -0.0214(2) 0.3027(2) 1.1008(2) 0.0251(10) Uani 1.00 1 d . . .
N(1) N 0.8697(3) 0.0601(3) 0.3974(3) 0.0186(11) Uani 1.00 1 d . . .
N(2) N 0.4306(3) 0.1146(3) 0.4851(3) 0.0188(11) Uani 1.00 1 d . . .
N(3) N 0.2225(3) 0.2760(3) 0.9568(3) 0.0217(12) Uani 1.00 1 d . . .
N(4) N 0.0765(2) -0.0974(3) 0.9552(3) 0.0176(11) Uani 1.00 1 d . . .
C(1) C 0.9870(4) -0.3208(5) 0.4082(5) 0.0426(19) Uani 1.00 1 d . . .
C(2) C 0.9334(4) -0.1959(4) 0.4078(4) 0.0241(15) Uani 1.00 1 d . . .
C(3) C 1.0078(4) -0.1082(4) 0.3700(4) 0.0257(15) Uani 1.00 1 d . . .
C(4) C 0.9810(3) 0.0135(4) 0.3644(4) 0.0210(14) Uani 1.00 1 d . . .
C(5) C 1.0846(3) 0.0898(5) 0.3201(4) 0.0298(15) Uani 1.00 1 d . . .
C(6) C 0.8511(3) 0.1876(4) 0.3907(4) 0.0236(14) Uani 1.00 1 d . . .
C(7) C 0.7264(3) 0.2112(4) 0.4666(4) 0.0246(14) Uani 1.00 1 d . . .
C(8) C 0.5250(3) 0.1180(4) 0.5302(4) 0.0175(13) Uani 1.00 1 d . . .
C(9) C 0.6335(3) 0.1424(4) 0.4427(4) 0.0175(13) Uani 1.00 1 d . . .
C(10) C 0.5926(3) 0.1671(4) 0.3348(4) 0.0173(13) Uani 1.00 1 d . . .
C(11) C 0.6451(4) 0.2049(4) 0.2221(4) 0.0218(14) Uani 1.00 1 d . . .
C(12) C 0.5754(4) 0.2224(4) 0.1375(4) 0.0260(14) Uani 1.00 1 d . . .
C(13) C 0.4545(4) 0.1994(4) 0.1700(4) 0.0269(15) Uani 1.00 1 d . . .
C(14) C 0.3983(3) 0.1598(4) 0.2840(4) 0.0198(13) Uani 1.00 1 d . . .
C(15) C 0.4696(3) 0.1459(4) 0.3640(4) 0.0171(13) Uani 1.00 1 d . . .
C(16) C -0.0574(4) 0.4635(4) 1.1945(5) 0.0411(19) Uani 1.00 1 d . . .
C(17) C 0.0248(4) 0.3909(4) 1.1155(4) 0.0257(14) Uani 1.00 1 d . . .
C(18) C 0.1402(4) 0.4241(4) 1.0681(4) 0.0332(17) Uani 1.00 1 d . . .
C(19) C 0.2359(4) 0.3701(4) 0.9913(4) 0.0266(15) Uani 1.00 1 d . . .
C(20) C 0.3467(4) 0.4349(5) 0.9474(5) 0.0408(19) Uani 1.00 1 d . . .
C(21) C 0.3256(3) 0.2268(4) 0.8758(4) 0.0260(15) Uani 1.00 1 d . . .
C(22) C 0.2764(4) 0.1370(4) 0.8275(4) 0.0297(16) Uani 1.00 1 d . . .
C(23) C 0.1020(3) 0.0044(4) 0.8894(4) 0.0181(13) Uani 1.00 1 d . . .
C(24) C 0.1903(3) 0.0615(4) 0.9187(4) 0.0190(13) Uani 1.00 1 d . . .
C(25) C 0.2311(3) -0.0288(4) 1.0084(4) 0.0201(13) Uani 1.00 1 d . . .
C(26) C 0.3211(3) -0.0373(4) 1.0718(4) 0.0259(15) Uani 1.00 1 d . . .
C(27) C 0.3342(4) -0.1386(5) 1.1522(4) 0.0307(16) Uani 1.00 1 d . . .
C(28) C 0.2604(4) -0.2316(5) 1.1713(4) 0.0299(16) Uani 1.00 1 d . . .
C(29) C 0.1711(4) -0.2217(4) 1.1107(4) 0.0248(14) Uani 1.00 1 d . . .
C(30) C 0.1579(3) -0.1222(4) 1.0311(4) 0.0173(13) Uani 1.00 1 d . . .
C(31) C 0.6737(4) -0.4085(5) 0.5762(7) 0.066(2) Uani 1.00 1 d . . .
H(1) H 1.0573 -0.3233 0.3488 0.052 Uiso 1.00 1 c R . .
H(2) H 1.0070 -0.3520 0.4805 0.052 Uiso 1.00 1 c R . .
H(3) H 0.9287 -0.3655 0.3966 0.052 Uiso 1.00 1 c R . .
H(4) H 1.0901 -0.1316 0.3427 0.031 Uiso 1.00 1 c R . .
H(5) H 1.0947 0.1130 0.2392 0.036 Uiso 1.00 1 c R . .
H(6) H 1.0668 0.1569 0.3548 0.036 Uiso 1.00 1 c R . .
H(7) H 1.1567 0.0488 0.3377 0.036 Uiso 1.00 1 c R . .
H(8) H 0.8514 0.2251 0.3136 0.028 Uiso 1.00 1 c R . .
H(9) H 0.9128 0.2151 0.4163 0.028 Uiso 1.00 1 c R . .
H(10) H 0.7320 0.1884 0.5449 0.029 Uiso 1.00 1 c R . .
H(11) H 0.7016 0.2919 0.4513 0.030 Uiso 1.00 1 c R . .
H(12) H 0.5215 0.1057 0.6105 0.022 Uiso 1.00 1 c R . .
H(13) H 0.7278 0.2204 0.2005 0.025 Uiso 1.00 1 c R . .
H(14) H 0.6113 0.2494 0.0591 0.030 Uiso 1.00 1 c R . .
H(15) H 0.4092 0.2110 0.1120 0.033 Uiso 1.00 1 c R . .
H(16) H 0.3159 0.1438 0.3059 0.023 Uiso 1.00 1 c R . .
H(17) H -0.1122 0.4146 1.2495 0.050 Uiso 1.00 1 c R . .
H(18) H -0.1010 0.5228 1.1509 0.050 Uiso 1.00 1 c R . .
H(19) H -0.0120 0.4983 1.2329 0.049 Uiso 1.00 1 c R . .
H(20) H 0.1584 0.4932 1.0875 0.043 Uiso 1.00 1 c R . .
H(21) H 0.3824 0.4231 0.8716 0.048 Uiso 1.00 1 c R . .
H(22) H 0.4014 0.4053 0.9962 0.048 Uiso 1.00 1 c R . .
H(23) H 0.3279 0.5160 0.9469 0.048 Uiso 1.00 1 c R . .
H(24) H 0.3862 0.1894 0.9154 0.031 Uiso 1.00 1 c R . .
H(25) H 0.3585 0.2876 0.8160 0.031 Uiso 1.00 1 c R . .
H(26) H 0.2348 0.1778 0.7703 0.035 Uiso 1.00 1 c R . .
H(27) H 0.3415 0.0884 0.7937 0.035 Uiso 1.00 1 c R . .
H(28) H 0.0638 0.0371 0.8275 0.022 Uiso 1.00 1 c R . .
H(29) H 0.3711 0.0248 1.0606 0.032 Uiso 1.00 1 c R . .
H(30) H 0.3954 -0.1456 1.1945 0.037 Uiso 1.00 1 c R . .
H(31) H 0.2726 -0.2996 1.2265 0.033 Uiso 1.00 1 c R . .
H(32) H 0.1197 -0.2830 1.1236 0.029 Uiso 1.00 1 c R . .
H(33) H 0.6718 -0.3268 0.5476 0.073 Uiso 1.00 1 c R . .

loop_
_atom_site_aniso_label
_atom_site_aniso_U_11
_atom_site_aniso_U_22
_atom_site_aniso_U_33
_atom_site_aniso_U_12
_atom_site_aniso_U_13
_atom_site_aniso_U_23
Pd(1) 0.00942(18) 0.0211(2) 0.0163(2) -0.00028(14) -0.00165(14) -0.00325(17)
Pd(2) 0.0171(2) 0.0193(2) 0.0169(2) -0.00248(16) -0.00289(16) -0.00568(18)
Cl(1) 0.0770(14) 0.136(2) 0.225(3) -0.0517(15) 0.0459(17) -0.145(2)
Cl(2) 0.0566(12) 0.0802(18) 0.185(3) -0.0075(11) 0.0356(15) -0.0270(19)
Cl(3) 0.0859(15) 0.0800(18) 0.104(2) 0.0204(12) -0.0038(14) 0.0305(15)
O(1) 0.0147(16) 0.025(2) 0.029(2) 0.0063(14) -0.0015(14) -0.0064(17)
O(2) 0.0300(19) 0.020(2) 0.027(2) -0.0001(15) -0.0060(15) -0.0100(17)
N(1) 0.013(2) 0.026(2) 0.017(2) -0.0045(17) -0.0022(16) -0.0033(19)
N(2) 0.0135(19) 0.020(2) 0.022(2) -0.0001(16) -0.0037(17) -0.0038(19)
N(3) 0.021(2) 0.021(2) 0.024(2) -0.0020(18) -0.0077(18) -0.002(2)
N(4) 0.0137(19) 0.021(2) 0.018(2) 0.0007(17) 0.0003(16) -0.0092(19)
C(1) 0.025(2) 0.045(4) 0.059(4) 0.012(2) -0.005(2) -0.025(3)
C(2) 0.018(2) 0.037(3) 0.020(2) 0.004(2) -0.009(2) -0.010(2)
C(3) 0.011(2) 0.037(3) 0.029(3) 0.005(2) -0.006(2) -0.009(2)
C(4) 0.015(2) 0.039(3) 0.009(2) -0.005(2) -0.0010(18) -0.004(2)
C(5) 0.016(2) 0.054(4) 0.019(3) -0.004(2) 0.001(2) -0.010(2)
C(6) 0.014(2) 0.026(3) 0.029(3) -0.006(2) -0.005(2) 0.000(2)
C(7) 0.018(2) 0.022(3) 0.034(3) -0.005(2) -0.005(2) -0.005(2)
C(8) 0.017(2) 0.017(2) 0.021(2) -0.0029(19) -0.006(2) -0.006(2)
C(9) 0.014(2) 0.016(2) 0.022(2) 0.0008(19) -0.0029(19) -0.004(2)
C(10) 0.011(2) 0.021(2) 0.019(2) -0.0010(19) -0.0015(19) -0.004(2)
C(11) 0.018(2) 0.026(3) 0.019(2) -0.003(2) -0.001(2) -0.004(2)
C(12) 0.034(2) 0.025(3) 0.017(2) 0.004(2) -0.003(2) -0.005(2)
C(13) 0.036(3) 0.028(3) 0.018(2) 0.001(2) -0.011(2) -0.001(2)
C(14) 0.014(2) 0.022(2) 0.021(2) 0.003(2) -0.004(2) -0.002(2)
C(15) 0.018(2) 0.017(2) 0.016(2) -0.0016(19) -0.0016(19) -0.005(2)
C(16) 0.059(3) 0.026(3) 0.037(4) 0.000(2) -0.005(3) -0.014(3)
C(17) 0.041(3) 0.022(3) 0.016(2) -0.000(2) -0.011(2) -0.002(2)
C(18) 0.043(3) 0.030(3) 0.034(3) -0.008(2) -0.013(2) -0.014(2)
C(19) 0.035(2) 0.020(2) 0.026(3) -0.004(2) -0.012(2) 0.001(2)
C(20) 0.040(3) 0.032(3) 0.048(4) -0.009(2) -0.005(2) -0.005(3)
C(21) 0.021(2) 0.033(3) 0.024(3) -0.006(2) 0.001(2) -0.007(2)
C(22) 0.026(2) 0.031(3) 0.029(3) -0.004(2) -0.001(2) -0.005(2)
C(23) 0.019(2) 0.023(2) 0.012(2) 0.005(2) -0.0004(19) -0.010(2)
C(24) 0.016(2) 0.024(2) 0.017(2) -0.001(2) -0.0004(19) -0.006(2)
C(25) 0.017(2) 0.027(3) 0.019(2) -0.001(2) 0.001(2) -0.015(2)
C(26) 0.014(2) 0.037(3) 0.029(3) 0.002(2) -0.005(2) -0.013(2)
C(27) 0.020(2) 0.048(3) 0.025(3) 0.013(2) -0.006(2) -0.016(2)
C(28) 0.023(2) 0.038(3) 0.022(3) 0.005(2) -0.000(2) -0.001(2)
C(29) 0.022(2) 0.026(3) 0.025(3) -0.001(2) -0.000(2) -0.007(2)
C(30) 0.011(2) 0.025(2) 0.017(2) -0.001(2) 0.0001(19) -0.010(2)
C(31) 0.037(3) 0.028(4) 0.118(7) 0.005(3) 0.010(4) -0.014(4)

loop_
_atom_type_symbol
_atom_type_description
_atom_type_scat_dispersion_real
_atom_type_scat_dispersion_imag
_atom_type_scat_source
C C 0.003 0.002
;
International Tables for Crystallography
(1992, Vol. C, Tables 4.2.6.8 and 6.1.1.4)
;
H H 0.000 0.000
;
International Tables for Crystallography
(1992, Vol. C, Table 6.1.1.4)
;
Cl Cl 0.148 0.159
;
International Tables for Crystallography
(1992, Vol. C, Tables 4.2.6.8 and 6.1.1.4)
;
N N 0.006 0.003
;
International Tables for Crystallography
(1992, Vol. C, Tables 4.2.6.8 and 6.1.1.4)
;
O O 0.011 0.006
;
International Tables for Crystallography
(1992, Vol. C, Tables 4.2.6.8 and 6.1.1.4)
;
Pd Pd -0.999 1.007
;
International Tables for Crystallography
(1992, Vol. C, Tables 4.2.6.8 and 6.1.1.4)
;

loop_
_geom_angle_atom_site_label_1
_geom_angle_atom_site_label_2
_geom_angle_atom_site_label_3
_geom_angle
_geom_angle_site_symmetry_1
_geom_angle_site_symmetry_2
_geom_angle_site_symmetry_3
O(1) Pd(1) N(1) 94.15(14) . . .
O(1) Pd(1) N(2) 87.86(13) . . 65602
O(1) Pd(1) C(9) 176.11(13) . . .
N(1) Pd(1) N(2) 174.85(18) . . 65602
N(1) Pd(1) C(9) 82.81(16) . . .
N(2) Pd(1) C(9) 95.37(15) 65602 . .
O(2) Pd(2) N(3) 93.73(15) . . .
O(2) Pd(2) N(4) 87.29(15) . . 55702
O(2) Pd(2) C(24) 174.93(18) . . .
N(3) Pd(2) N(4) 174.73(17) . . 55702
N(3) Pd(2) C(24) 83.23(17) . . .
N(4) Pd(2) C(24) 96.11(17) 55702 . .
Pd(1) O(1) C(2) 121.1(3) . . .
Pd(2) O(2) C(17) 122.1(2) . . .
Pd(1) N(1) C(4) 124.9(3) . . .
Pd(1) N(1) C(6) 116.6(2) . . .
C(4) N(1) C(6) 118.5(3) . . .
Pd(1) N(2) C(8) 130.4(3) 65602 . .
Pd(1) N(2) C(15) 119.2(3) 65602 . .
C(8) N(2) C(15) 106.9(3) . . .
Pd(2) N(3) C(19) 125.8(3) . . .
Pd(2) N(3) C(21) 115.7(3) . . .
C(19) N(3) C(21) 118.5(4) . . .
Pd(2) N(4) C(23) 130.5(3) 55702 . .
Pd(2) N(4) C(30) 120.3(2) 55702 . .
C(23) N(4) C(30) 106.2(4) . . .
O(1) C(2) C(1) 113.6(4) . . .
O(1) C(2) C(3) 127.5(4) . . .
C(1) C(2) C(3) 118.8(4) . . .
C(2) C(3) C(4) 129.6(4) . . .
N(1) C(4) C(3) 122.4(4) . . .
N(1) C(4) C(5) 120.3(4) . . .
C(3) C(4) C(5) 117.3(3) . . .
N(1) C(6) C(7) 106.5(3) . . .
C(6) C(7) C(9) 110.6(4) . . .
N(2) C(8) C(9) 112.1(4) . . .
Pd(1) C(9) C(7) 102.3(2) . . .
Pd(1) C(9) C(8) 100.6(2) . . .
Pd(1) C(9) C(10) 104.3(3) . . .
C(7) C(9) C(8) 118.6(4) . . .
C(7) C(9) C(10) 123.3(3) . . .
C(8) C(9) C(10) 104.3(3) . . .
C(9) C(10) C(11) 134.9(4) . . .
C(9) C(10) C(15) 106.1(3) . . .
C(11) C(10) C(15) 118.9(4) . . .
C(10) C(11) C(12) 119.6(4) . . .
C(11) C(12) C(13) 119.5(4) . . .
C(12) C(13) C(14) 122.4(5) . . .
C(13) C(14) C(15) 116.1(4) . . .
N(2) C(15) C(10) 110.2(4) . . .
N(2) C(15) C(14) 126.2(3) . . .
C(10) C(15) C(14) 123.5(4) . . .
O(2) C(17) C(16) 115.1(4) . . .
O(2) C(17) C(18) 127.1(4) . . .
C(16) C(17) C(18) 117.8(5) . . .
C(17) C(18) C(19) 128.9(5) . . .
N(3) C(19) C(18) 121.9(4) . . .
N(3) C(19) C(20) 122.7(4) . . .
C(18) C(19) C(20) 115.2(5) . . .
N(3) C(21) C(22) 107.1(3) . . .
C(21) C(22) C(24) 112.3(4) . . .
N(4) C(23) C(24) 115.1(4) . . .
Pd(2) C(24) C(22) 102.9(3) . . .
Pd(2) C(24) C(23) 99.9(2) . . .
Pd(2) C(24) C(25) 105.5(3) . . .
C(22) C(24) C(23) 121.2(4) . . .
C(22) C(24) C(25) 122.3(3) . . .
C(23) C(24) C(25) 101.8(4) . . .
C(24) C(25) C(26) 134.2(4) . . .
C(24) C(25) C(30) 107.5(4) . . .
C(26) C(25) C(30) 118.2(4) . . .
C(25) C(26) C(27) 118.3(5) . . .
C(26) C(27) C(28) 121.9(5) . . .
C(27) C(28) C(29) 119.4(4) . . .
C(28) C(29) C(30) 118.9(4) . . .
N(4) C(30) C(25) 109.0(3) . . .
N(4) C(30) C(29) 127.8(4) . . .
C(25) C(30) C(29) 123.2(4) . . .
Cl(1) C(31) Cl(2) 110.7(4) . . .
Cl(1) C(31) Cl(3) 111.1(3) . . .
Cl(2) C(31) Cl(3) 111.2(4) . . .

loop_
_geom_bond_atom_site_label_1
_geom_bond_atom_site_label_2
_geom_bond_distance
_geom_bond_site_symmetry_1
_geom_bond_site_symmetry_2
Pd(1) O(1) 2.044(3) . .
Pd(1) N(1) 1.989(3) . .
Pd(1) N(2) 2.048(3) . 65602
Pd(1) C(9) 2.133(4) . .
Pd(2) O(2) 2.038(3) . .
Pd(2) N(3) 2.001(3) . .
Pd(2) N(4) 2.047(3) . 55702
Pd(2) C(24) 2.122(4) . .
Cl(1) C(31) 1.743(8) . .
Cl(2) C(31) 1.710(5) . .
Cl(3) C(31) 1.756(8) . .
O(1) C(2) 1.304(5) . .
O(2) C(17) 1.281(7) . .
N(1) C(4) 1.329(5) . .
N(1) C(6) 1.476(6) . .
N(2) C(8) 1.331(6) . .
N(2) C(15) 1.420(6) . .
N(3) C(19) 1.300(7) . .
N(3) C(21) 1.493(5) . .
N(4) C(23) 1.316(5) . .
N(4) C(30) 1.427(6) . .
C(1) C(2) 1.520(7) . .
C(2) C(3) 1.353(7) . .
C(3) C(4) 1.417(7) . .
C(4) C(5) 1.502(6) . .
C(6) C(7) 1.536(5) . .
C(7) C(9) 1.525(7) . .
C(8) C(9) 1.448(5) . .
C(9) C(10) 1.459(7) . .
C(10) C(11) 1.366(6) . .
C(10) C(15) 1.408(6) . .
C(11) C(12) 1.415(7) . .
C(12) C(13) 1.390(6) . .
C(13) C(14) 1.394(6) . .
C(14) C(15) 1.384(7) . .
C(16) C(17) 1.504(7) . .
C(17) C(18) 1.381(7) . .
C(18) C(19) 1.441(7) . .
C(19) C(20) 1.490(7) . .
C(21) C(22) 1.529(8) . .
C(22) C(24) 1.510(6) . .
C(23) C(24) 1.426(7) . .
C(24) C(25) 1.475(6) . .
C(25) C(26) 1.409(7) . .
C(25) C(30) 1.404(7) . .
C(26) C(27) 1.392(7) . .
C(27) C(28) 1.410(8) . .
C(28) C(29) 1.377(7) . .
C(29) C(30) 1.373(6) . .

loop_
_geom_torsion_atom_site_label_1
_geom_torsion_atom_site_label_2
_geom_torsion_atom_site_label_3
_geom_torsion_atom_site_label_4
_geom_torsion
_geom_torsion_site_symmetry_1
_geom_torsion_site_symmetry_2
_geom_torsion_site_symmetry_3
_geom_torsion_site_symmetry_4
O(1) Pd(1) N(1) C(4) 5.9(4) . . . .
O(1) Pd(1) N(1) C(6) -177.4(3) . . . .
N(1) Pd(1) O(1) C(2) -3.7(4) . . . .
O(1) Pd(1) N(2) C(8) -112.5(4) . . 65602 65602
O(1) Pd(1) N(2) C(15) 91.5(3) . . 65602 65602
N(2) Pd(1) O(1) C(2) -179.0(4) 65602 . . .
O(1) Pd(1) C(9) C(7) -67(2) . . . .
O(1) Pd(1) C(9) C(8) 170(2) . . . .
O(1) Pd(1) C(9) C(10) 62(2) . . . .
C(9) Pd(1) O(1) C(2) 35(2) . . . .
N(1) Pd(1) N(2) C(8) 134.4(15) . . 65602 65602
N(1) Pd(1) N(2) C(15) -21.6(18) . . 65602 65602
N(2) Pd(1) N(1) C(4) 118.7(16) 65602 . . .
N(2) Pd(1) N(1) C(6) -64.6(17) 65602 . . .
N(1) Pd(1) C(9) C(7) -28.4(3) . . . .
N(1) Pd(1) C(9) C(8) -151.1(3) . . . .
N(1) Pd(1) C(9) C(10) 101.0(2) . . . .
C(9) Pd(1) N(1) C(4) -171.7(4) . . . .
C(9) Pd(1) N(1) C(6) 5.0(3) . . . .
N(2) Pd(1) C(9) C(7) 146.7(3) 65602 . . .
N(2) Pd(1) C(9) C(8) 24.1(3) 65602 . . .
N(2) Pd(1) C(9) C(10) -83.8(2) 65602 . . .
C(9) Pd(1) N(2) C(8) 65.3(4) . . 65602 65602
C(9) Pd(1) N(2) C(15) -90.7(3) . . 65602 65602
O(2) Pd(2) N(3) C(19) 5.9(4) . . . .
O(2) Pd(2) N(3) C(21) -176.7(3) . . . .
N(3) Pd(2) O(2) C(17) -5.9(3) . . . .
O(2) Pd(2) N(4) C(23) -111.0(4) . . 55702 55702
O(2) Pd(2) N(4) C(30) 91.7(3) . . 55702 55702
N(4) Pd(2) O(2) C(17) 179.3(3) 55702 . . .
O(2) Pd(2) C(24) C(22) -81.7(17) . . . .
O(2) Pd(2) C(24) C(23) 152.9(15) . . . .
O(2) Pd(2) C(24) C(25) 47.6(18) . . . .
C(24) Pd(2) O(2) C(17) 47.1(18) . . . .
N(3) Pd(2) N(4) C(23) 147.7(16) . . 55702 55702
N(3) Pd(2) N(4) C(30) -10(2) . . 55702 55702
N(4) Pd(2) N(3) C(19) 106.9(18) 55702 . . .
N(4) Pd(2) N(3) C(21) -75.8(18) 55702 . . .
N(3) Pd(2) C(24) C(22) -28.4(3) . . . .
N(3) Pd(2) C(24) C(23) -153.8(3) . . . .
N(3) Pd(2) C(24) C(25) 100.9(3) . . . .
C(24) Pd(2) N(3) C(19) -170.1(4) . . . .
C(24) Pd(2) N(3) C(21) 7.3(3) . . . .
N(4) Pd(2) C(24) C(22) 146.4(3) 55702 . . .
N(4) Pd(2) C(24) C(23) 21.0(3) 55702 . . .
N(4) Pd(2) C(24) C(25) -84.3(3) 55702 . . .
C(24) Pd(2) N(4) C(23) 65.2(4) . . 55702 55702
C(24) Pd(2) N(4) C(30) -92.1(3) . . 55702 55702
Pd(1) O(1) C(2) C(1) -178.7(3) . . . .
Pd(1) O(1) C(2) C(3) 0.2(5) . . . .
Pd(2) O(2) C(17) C(16) -175.2(3) . . . .
Pd(2) O(2) C(17) C(18) 3.9(7) . . . .
Pd(1) N(1) C(4) C(3) -4.6(7) . . . .
Pd(1) N(1) C(4) C(5) 176.0(3) . . . .
Pd(1) N(1) C(6) C(7) 20.1(5) . . . .
C(4) N(1) C(6) C(7) -162.9(4) . . . .
C(6) N(1) C(4) C(3) 178.7(4) . . . .
C(6) N(1) C(4) C(5) -0.7(7) . . . .
Pd(1) N(2) C(8) C(9) 153.7(3) 65602 . . .
Pd(1) N(2) C(15) C(10) -160.1(3) 65602 . . .
Pd(1) N(2) C(15) C(14) 22.7(6) 65602 . . .
C(8) N(2) C(15) C(10) 1.0(5) . . . .
C(8) N(2) C(15) C(14) -176.1(4) . . . .
C(15) N(2) C(8) C(9) -4.5(5) . . . .
Pd(2) N(3) C(19) C(18) -3.6(7) . . . .
Pd(2) N(3) C(19) C(20) -178.6(3) . . . .
Pd(2) N(3) C(21) C(22) 15.9(4) . . . .
C(19) N(3) C(21) C(22) -166.5(4) . . . .
C(21) N(3) C(19) C(18) 179.0(4) . . . .
C(21) N(3) C(19) C(20) 4.1(7) . . . .
Pd(2) N(4) C(23) C(24) 154.3(3) 55702 . . .
Pd(2) N(4) C(30) C(25) -161.0(3) 55702 . . .
Pd(2) N(4) C(30) C(29) 22.2(6) 55702 . . .
C(23) N(4) C(30) C(25) 1.2(5) . . . .
C(23) N(4) C(30) C(29) -175.7(4) . . . .
C(30) N(4) C(23) C(24) -5.3(5) . . . .
O(1) C(2) C(3) C(4) 3.2(10) . . . .
C(1) C(2) C(3) C(4) -177.9(5) . . . .
C(2) C(3) C(4) N(1) -0.8(9) . . . .
C(2) C(3) C(4) C(5) 178.7(5) . . . .
N(1) C(6) C(7) C(9) -46.1(5) . . . .
C(6) C(7) C(9) Pd(1) 48.2(4) . . . .
C(6) C(7) C(9) C(8) 157.7(4) . . . .
C(6) C(7) C(9) C(10) -68.3(5) . . . .
N(2) C(8) C(9) Pd(1) -101.8(3) . . . .
N(2) C(8) C(9) C(7) 147.8(4) . . . .
N(2) C(8) C(9) C(10) 6.1(5) . . . .
Pd(1) C(9) C(10) C(11) -81.1(6) . . . .
Pd(1) C(9) C(10) C(15) 100.1(3) . . . .
C(7) C(9) C(10) C(11) 34.4(8) . . . .
C(7) C(9) C(10) C(15) -144.4(4) . . . .
C(8) C(9) C(10) C(11) 173.7(5) . . . .
C(8) C(9) C(10) C(15) -5.1(5) . . . .
C(9) C(10) C(11) C(12) -178.5(5) . . . .
C(9) C(10) C(15) N(2) 2.7(5) . . . .
C(9) C(10) C(15) C(14) 180.0(4) . . . .
C(11) C(10) C(15) N(2) -176.3(4) . . . .
C(11) C(10) C(15) C(14) 0.9(7) . . . .
C(15) C(10) C(11) C(12) 0.2(5) . . . .
C(10) C(11) C(12) C(13) -0.8(7) . . . .
C(11) C(12) C(13) C(14) 0.3(6) . . . .
C(12) C(13) C(14) C(15) 0.8(7) . . . .
C(13) C(14) C(15) N(2) 175.4(4) . . . .
C(13) C(14) C(15) C(10) -1.4(7) . . . .
O(2) C(17) C(18) C(19) 0.5(9) . . . .
C(16) C(17) C(18) C(19) 179.6(5) . . . .
C(17) C(18) C(19) N(3) -0.8(9) . . . .
C(17) C(18) C(19) C(20) 174.5(5) . . . .
N(3) C(21) C(22) C(24) -42.3(5) . . . .
C(21) C(22) C(24) Pd(2) 46.3(4) . . . .
C(21) C(22) C(24) C(23) 156.5(4) . . . .
C(21) C(22) C(24) C(25) -71.7(6) . . . .
N(4) C(23) C(24) Pd(2) -101.4(3) . . . .
N(4) C(23) C(24) C(22) 146.9(4) . . . .
N(4) C(23) C(24) C(25) 7.0(5) . . . .
Pd(2) C(24) C(25) C(26) -80.5(5) . . . .
Pd(2) C(24) C(25) C(30) 98.3(4) . . . .
C(22) C(24) C(25) C(26) 36.3(8) . . . .
C(22) C(24) C(25) C(30) -145.0(5) . . . .
C(23) C(24) C(25) C(26) 175.6(5) . . . .
C(23) C(24) C(25) C(30) -5.7(4) . . . .
C(24) C(25) C(26) C(27) 179.8(5) . . . .
C(24) C(25) C(30) N(4) 3.0(5) . . . .
C(24) C(25) C(30) C(29) -180.0(3) . . . .
C(26) C(25) C(30) N(4) -178.0(4) . . . .
C(26) C(25) C(30) C(29) -1.0(7) . . . .
C(30) C(25) C(26) C(27) 1.1(7) . . . .
C(25) C(26) C(27) C(28) -0.1(6) . . . .
C(26) C(27) C(28) C(29) -1.3(7) . . . .
C(27) C(28) C(29) C(30) 1.4(7) . . . .
C(28) C(29) C(30) N(4) 176.1(4) . . . .
C(28) C(29) C(30) C(25) -0.3(7) . . . .
